data_7159255
loop_
_publ_author_name
'Sierra, Sonia'
'L&#xf3;pez, Rosa'
'G&#xf3;mez-Bengoa, Enrique'
'Falvello, Larry R.'
'Urriolabeitia, Esteban P.'

_publ_section_title
;
 Synthesis of 1,2-diaminotruxinic &#x3b4;-cyclobutanes by
 BF<sub>3</sub>-controlled [2 + 2]-photocycloaddition of
 5(4<i>H</i>)-oxazolones and stereoselective expansion of
 &#x3b4;-cyclobutanes to give highly substituted
 pyrrolidine-2,5-dicarboxylates.
;
_journal_issue 15
_journal_name_full 'Organic &amp; biomolecular chemistry'
_journal_page_first 3203
_journal_page_last 3213
_journal_paper_doi 10.1039/d3ob00284e
_journal_volume 21
_journal_year 2023
_chemical_formula_moiety 'C34 H28 F2 N2 O6,C H2 Cl2'
_chemical_formula_sum 'C35 H30 Cl2 F2 N2 O6'
_chemical_formula_weight 683.51
_space_group_crystal_system triclinic
_space_group_IT_number 2
_space_group_name_Hall '-P 1'
_space_group_name_H-M_alt 'P -1'
_atom_sites_solution_hydrogens mixed
_atom_sites_solution_primary direct
_atom_sites_solution_secondary difmap
_audit_creation_method SHELXL-2019/2
_audit_update_record
;
2022-06-06 deposited with the CCDC.	2023-03-22 downloaded from the CCDC.
;
_cell_angle_alpha 96.5540(10)
_cell_angle_beta 96.0450(10)
_cell_angle_gamma 105.3120(10)
_cell_formula_units_Z 2
_cell_length_a 9.6404(8)
_cell_length_b 10.1481(9)
_cell_length_c 17.4357(15)
_cell_measurement_reflns_used 5247
_cell_measurement_temperature 100(2)
_cell_measurement_theta_max 28.815
_cell_measurement_theta_min 2.212
_cell_volume 1618.0(2)
_computing_cell_refinement 'SAINT+ in APEX3 v. 2017.3 (Bruker AXS, 2008)'
_computing_data_collection 'SMART in APEX2 v. 2008.4 (Bruker AXS, 2008)'
_computing_data_reduction 'SAINT+ in APEX3 v. 2017.3 (Bruker AXS, 2008)'
_computing_molecular_graphics 'ORTEP-3 (farrugia, 2012)'
_computing_publication_material 'XCIF program, PLATON(Spek, 1998)'
_computing_structure_refinement 'SHELXL-2019/2 (Sheldrick, 2019)'
_computing_structure_solution 'SHELXS-2013 (Sheldrick, 2013)'
_diffrn_ambient_temperature 100(2)
_diffrn_detector_area_resol_mean 8.26
_diffrn_measured_fraction_theta_full 0.973
_diffrn_measured_fraction_theta_max 0.871
_diffrn_measurement_device_type 'Bruker APEX CCD system'
_diffrn_measurement_method 'narrow \w frames'
_diffrn_radiation_monochromator graphite
_diffrn_radiation_source 'fine-focus sealed tube'
_diffrn_radiation_type MoK\a
_diffrn_radiation_wavelength 0.71073
_diffrn_reflns_av_R_equivalents 0.0801
_diffrn_reflns_av_unetI/netI 0.1178
_diffrn_reflns_Laue_measured_fraction_full 0.973
_diffrn_reflns_Laue_measured_fraction_max 0.871
_diffrn_reflns_limit_h_max 13
_diffrn_reflns_limit_h_min -13
_diffrn_reflns_limit_k_max 13
_diffrn_reflns_limit_k_min -13
_diffrn_reflns_limit_l_max 23
_diffrn_reflns_limit_l_min -23
_diffrn_reflns_number 17405
_diffrn_reflns_point_group_measured_fraction_full 0.973
_diffrn_reflns_point_group_measured_fraction_max 0.871
_diffrn_reflns_theta_full 27.500
_diffrn_reflns_theta_max 29.381
_diffrn_reflns_theta_min 2.104
_exptl_absorpt_coefficient_mu 0.261
_exptl_absorpt_correction_T_max 0.9583
_exptl_absorpt_correction_T_min 0.5939
_exptl_absorpt_correction_type multi-scan
_exptl_absorpt_process_details
;
 SADABS 2016/2: Krause, L., Herbst-Irmer, R., Sheldrick G.M. & Stalke D.,
 J. Appl. Cryst. 48 (2015) 3-10
;
_exptl_crystal_colour colourless
_exptl_crystal_density_diffrn 1.403
_exptl_crystal_description plate
_exptl_crystal_F_000 708
_exptl_crystal_size_max 0.26
_exptl_crystal_size_mid 0.23
_exptl_crystal_size_min 0.19
_refine_diff_density_max 0.580
_refine_diff_density_min -0.554
_refine_diff_density_rms 0.095
_refine_ls_extinction_method none
_refine_ls_goodness_of_fit_ref 1.023
_refine_ls_hydrogen_treatment mixed
_refine_ls_matrix_type full
_refine_ls_number_parameters 407
_refine_ls_number_reflns 7779
_refine_ls_number_restraints 1
_refine_ls_restrained_S_all 1.023
_refine_ls_R_factor_all 0.1289
_refine_ls_R_factor_gt 0.0851
_refine_ls_shift/su_max 0.004
_refine_ls_shift/su_mean 0.000
_refine_ls_structure_factor_coef Fsqd
_refine_ls_weighting_details 'w=1/[\s^2^(Fo^2^)+(0.1467P)^2^] where P=(Fo^2^+2Fc^2^)/3'
_refine_ls_weighting_scheme calc
_refine_ls_wR_factor_gt 0.2397
_refine_ls_wR_factor_ref 0.2648
_reflns_Friedel_coverage 0.000
_reflns_number_gt 4414
_reflns_number_total 7779
_reflns_threshold_expression 'I > 2\s(I)'
_cod_data_source_file d3ob00284e2.cif
_cod_data_source_block cmpnd_2o
_cod_depositor_comments 'Adding full bibliography for 7159254--7159256.cif.'
_cod_database_code 7159255
_shelx_shelxl_version_number 2019/2
_shelx_space_group_comment
;
The symmetry employed for this shelxl refinement is uniquely defined
by the following loop, which should always be used as a source of
symmetry information in preference to the above space-group names.
They are only intended as comments.
;

loop_
_space_group_symop_operation_xyz
'x, y, z'
'-x, -y, -z'

loop_
_atom_site_label
_atom_site_type_symbol
_atom_site_fract_x
_atom_site_fract_y
_atom_site_fract_z
_atom_site_U_iso_or_equiv
_atom_site_adp_type
_atom_site_occupancy
_atom_site_site_symmetry_order
_atom_site_calc_flag
_atom_site_refinement_flags_posn
_atom_site_refinement_flags_adp
_atom_site_refinement_flags_occupancy
_atom_site_disorder_assembly
_atom_site_disorder_group
F1 F 0.7613(2) 0.2015(3) 0.80579(14) 0.0519(7) Uani 1 1 d . . . . .
F2 F 0.0445(2) 0.1811(2) 0.82394(14) 0.0390(5) Uani 1 1 d . . . . .
O4 O 0.2416(2) 0.5074(2) 0.78381(15) 0.0331(6) Uani 1 1 d . . . . .
O5 O 0.0845(2) 0.3401(2) 0.69828(14) 0.0283(5) Uani 1 1 d . . . . .
O6 O 0.2902(3) 0.3812(2) 0.58820(14) 0.0314(5) Uani 1 1 d . . . . .
O1 O 0.5988(3) 0.2891(2) 0.64986(14) 0.0336(6) Uani 1 1 d . . . . .
O2 O 0.5954(3) 0.5118(2) 0.66212(14) 0.0319(5) Uani 1 1 d . . . . .
O3 O 0.7635(2) 0.5359(2) 0.81460(14) 0.0277(5) Uani 1 1 d . . . . .
N2 N 0.2795(3) 0.2121(2) 0.66183(15) 0.0208(5) Uani 1 1 d D . . . .
N1 N 0.5218(3) 0.5100(2) 0.80351(15) 0.0203(5) Uani 1 1 d . . . . .
C1 C 0.5996(3) 0.2846(3) 0.87419(18) 0.0217(6) Uani 1 1 d . . . . .
C2 C 0.7339(4) 0.2609(3) 0.8733(2) 0.0294(7) Uani 1 1 d . . . . .
C3 C 0.8402(4) 0.2968(4) 0.9370(2) 0.0371(9) Uani 1 1 d . . . . .
H3 H 0.931588 0.279479 0.933053 0.044 Uiso 1 1 calc R U . . .
C4 C 0.8138(4) 0.3578(4) 1.0063(2) 0.0377(9) Uani 1 1 d . . . . .
H4 H 0.886793 0.384192 1.050568 0.045 Uiso 1 1 calc R U . . .
C5 C 0.6790(4) 0.3804(4) 1.0106(2) 0.0346(8) Uani 1 1 d . . . . .
H5 H 0.658796 0.421479 1.058324 0.042 Uiso 1 1 calc R U . . .
C6 C 0.5736(4) 0.3432(4) 0.9456(2) 0.0309(7) Uani 1 1 d . . . . .
H6 H 0.481228 0.357901 0.949798 0.037 Uiso 1 1 calc R U . . .
C7 C 0.4879(3) 0.3783(3) 0.75375(18) 0.0194(6) Uani 1 1 d . . . . .
C8 C 0.4946(3) 0.2553(3) 0.80016(17) 0.0191(6) Uani 1 1 d . . . . .
H8 H 0.510203 0.177699 0.764473 0.023 Uiso 1 1 calc R U . . .
C9 C 0.5692(3) 0.3869(3) 0.68338(18) 0.0226(6) Uani 1 1 d . . . . .
C10 C 0.6625(5) 0.5264(5) 0.5927(3) 0.0521(11) Uani 1 1 d . . . . .
H10A H 0.753806 0.500852 0.599222 0.078 Uiso 1 1 calc R U . . .
H10B H 0.682497 0.622482 0.583159 0.078 Uiso 1 1 calc R U . . .
H10C H 0.597073 0.465727 0.548219 0.078 Uiso 1 1 calc R U . . .
C11 C 0.6611(3) 0.5792(3) 0.83116(18) 0.0217(6) Uani 1 1 d . . . . .
C12 C 0.6831(3) 0.7118(3) 0.88416(18) 0.0239(7) Uani 1 1 d . . . . .
C13 C 0.5912(4) 0.7963(3) 0.8781(2) 0.0321(8) Uani 1 1 d . . . . .
H13 H 0.509101 0.771029 0.838665 0.038 Uiso 1 1 calc R U . . .
C14 C 0.6203(5) 0.9176(3) 0.9300(2) 0.0408(9) Uani 1 1 d . . . . .
H14 H 0.557808 0.975692 0.926045 0.049 Uiso 1 1 calc R U . . .
C15 C 0.7399(5) 0.9546(3) 0.9875(2) 0.0433(10) Uani 1 1 d . . . . .
H15 H 0.758940 1.037698 1.022920 0.052 Uiso 1 1 calc R U . . .
C16 C 0.8314(4) 0.8712(4) 0.9935(2) 0.0391(9) Uani 1 1 d . . . . .
H16 H 0.913660 0.897055 1.032789 0.047 Uiso 1 1 calc R U . . .
C17 C 0.8032(4) 0.7503(3) 0.9423(2) 0.0307(8) Uani 1 1 d . . . . .
H17 H 0.866078 0.692693 0.946731 0.037 Uiso 1 1 calc R U . . .
C18 C 0.2342(3) 0.0854(3) 0.80180(17) 0.0205(6) Uani 1 1 d . . . . .
C19 C 0.0909(4) 0.0658(3) 0.81163(18) 0.0245(7) Uani 1 1 d . . . . .
C20 C -0.0053(4) -0.0600(3) 0.8119(2) 0.0313(8) Uani 1 1 d . . . . .
H20 H -0.103561 -0.067334 0.818392 0.038 Uiso 1 1 calc R U . . .
C21 C 0.0437(4) -0.1765(3) 0.8025(2) 0.0357(9) Uani 1 1 d . . . . .
H21 H -0.020875 -0.265237 0.802600 0.043 Uiso 1 1 calc R U . . .
C22 C 0.1867(4) -0.1631(3) 0.7929(2) 0.0377(9) Uani 1 1 d . . . . .
H22 H 0.220606 -0.242974 0.786347 0.045 Uiso 1 1 calc R U . . .
C23 C 0.2820(4) -0.0330(3) 0.7927(2) 0.0301(8) Uani 1 1 d . . . . .
H23 H 0.380351 -0.024949 0.786256 0.036 Uiso 1 1 calc R U . . .
C24 C 0.3153(3) 0.3080(3) 0.73318(17) 0.0203(6) Uani 1 1 d . . . . .
C25 C 0.3314(3) 0.2292(3) 0.80531(17) 0.0186(6) Uani 1 1 d . . . . .
H25 H 0.319751 0.287328 0.853182 0.022 Uiso 1 1 calc R U . . .
C26 C 0.2122(3) 0.3989(3) 0.74027(17) 0.0193(6) Uani 1 1 d . . . . .
C27 C -0.0229(4) 0.4166(4) 0.7077(3) 0.0409(10) Uani 1 1 d . . . . .
H27A H -0.037222 0.428665 0.762612 0.061 Uiso 1 1 calc R U . . .
H27B H -0.115196 0.365112 0.675642 0.061 Uiso 1 1 calc R U . . .
H27C H 0.011677 0.507335 0.691213 0.061 Uiso 1 1 calc R U . . .
C28 C 0.2662(3) 0.2577(3) 0.59191(18) 0.0225(6) Uani 1 1 d . . . . .
C29 C 0.2228(4) 0.1499(3) 0.52160(19) 0.0260(7) Uani 1 1 d . . . . .
C30 C 0.2842(4) 0.0413(3) 0.5110(2) 0.0339(8) Uani 1 1 d . . . . .
H30 H 0.352839 0.030106 0.551252 0.041 Uiso 1 1 calc R U . . .
C31 C 0.2469(5) -0.0500(4) 0.4431(2) 0.0440(10) Uani 1 1 d . . . . .
H31 H 0.291203 -0.122898 0.435522 0.053 Uiso 1 1 calc R U . . .
C32 C 0.1432(5) -0.0351(4) 0.3849(2) 0.0438(10) Uani 1 1 d . . . . .
H32 H 0.117021 -0.097913 0.337566 0.053 Uiso 1 1 calc R U . . .
C33 C 0.0787(4) 0.0707(4) 0.3960(2) 0.0391(9) Uani 1 1 d . . . . .
H33 H 0.006307 0.078583 0.356782 0.047 Uiso 1 1 calc R U . . .
C34 C 0.1180(4) 0.1641(3) 0.4628(2) 0.0337(8) Uani 1 1 d . . . . .
H34 H 0.074992 0.237964 0.469647 0.040 Uiso 1 1 calc R U . . .
H1N H 0.459(4) 0.552(4) 0.814(2) 0.029(10) Uiso 1 1 d . . . . .
H2N H 0.245(4) 0.122(2) 0.665(2) 0.031(10) Uiso 1 1 d D . . . .

loop_
_atom_site_aniso_label
_atom_site_aniso_U_11
_atom_site_aniso_U_22
_atom_site_aniso_U_33
_atom_site_aniso_U_23
_atom_site_aniso_U_13
_atom_site_aniso_U_12
F1 0.0332(13) 0.0744(16) 0.0486(14) -0.0132(12) -0.0025(11) 0.0283(12)
F2 0.0281(11) 0.0344(10) 0.0598(14) 0.0133(10) 0.0143(10) 0.0123(9)
O4 0.0233(13) 0.0242(10) 0.0483(15) -0.0054(10) -0.0034(11) 0.0082(9)
O5 0.0186(12) 0.0242(10) 0.0405(14) 0.0024(9) -0.0016(10) 0.0064(9)
O6 0.0391(15) 0.0230(10) 0.0300(13) 0.0061(9) 0.0003(11) 0.0059(10)
O1 0.0301(14) 0.0375(12) 0.0356(14) 0.0010(10) 0.0133(11) 0.0118(10)
O2 0.0300(14) 0.0353(12) 0.0327(13) 0.0167(10) 0.0094(11) 0.0061(10)
O3 0.0187(12) 0.0241(10) 0.0391(13) 0.0043(9) 0.0051(10) 0.0037(9)
N2 0.0208(14) 0.0175(11) 0.0217(13) 0.0022(10) 0.0009(11) 0.0020(10)
N1 0.0188(14) 0.0170(11) 0.0248(13) 0.0018(10) 0.0024(11) 0.0050(10)
C1 0.0196(16) 0.0197(12) 0.0254(15) 0.0069(11) -0.0005(13) 0.0045(11)
C2 0.0258(18) 0.0272(15) 0.0350(18) -0.0001(13) -0.0009(15) 0.0109(13)
C3 0.028(2) 0.0407(18) 0.044(2) 0.0033(16) -0.0057(17) 0.0161(16)
C4 0.034(2) 0.0361(17) 0.038(2) 0.0087(15) -0.0090(16) 0.0053(16)
C5 0.031(2) 0.0403(18) 0.0276(18) 0.0029(14) -0.0006(15) 0.0044(15)
C6 0.0244(18) 0.0385(17) 0.0296(17) 0.0061(14) 0.0037(14) 0.0083(14)
C7 0.0153(15) 0.0181(12) 0.0228(15) 0.0024(11) 0.0029(12) 0.0016(11)
C8 0.0171(15) 0.0200(12) 0.0193(14) 0.0036(11) 0.0012(12) 0.0038(11)
C9 0.0163(15) 0.0263(14) 0.0216(15) 0.0049(12) 0.0016(12) -0.0007(12)
C10 0.046(3) 0.072(3) 0.049(3) 0.034(2) 0.025(2) 0.017(2)
C11 0.0196(16) 0.0208(13) 0.0236(15) 0.0069(11) 0.0035(12) 0.0020(12)
C12 0.0208(16) 0.0224(13) 0.0254(16) 0.0061(12) 0.0039(13) -0.0004(12)
C13 0.033(2) 0.0213(14) 0.040(2) 0.0007(13) 0.0031(16) 0.0058(13)
C14 0.050(2) 0.0227(15) 0.048(2) -0.0006(15) 0.0072(19) 0.0095(16)
C15 0.060(3) 0.0222(15) 0.037(2) -0.0016(14) 0.0112(19) -0.0060(16)
C16 0.040(2) 0.0352(18) 0.0301(19) 0.0027(15) 0.0004(16) -0.0070(16)
C17 0.0285(19) 0.0297(15) 0.0296(18) 0.0067(13) 0.0031(15) -0.0001(13)
C18 0.0222(16) 0.0212(13) 0.0174(14) 0.0059(11) 0.0022(12) 0.0036(12)
C19 0.0246(17) 0.0241(14) 0.0240(16) 0.0040(12) 0.0013(13) 0.0062(12)
C20 0.0225(18) 0.0362(17) 0.0301(18) 0.0079(14) 0.0001(14) -0.0008(14)
C21 0.039(2) 0.0221(14) 0.0356(19) 0.0011(13) 0.0045(16) -0.0070(14)
C22 0.041(2) 0.0187(14) 0.050(2) -0.0002(14) 0.0109(18) 0.0030(14)
C23 0.0288(18) 0.0209(14) 0.0401(19) 0.0028(13) 0.0116(15) 0.0045(13)
C24 0.0223(16) 0.0181(12) 0.0196(14) 0.0026(11) 0.0015(12) 0.0047(11)
C25 0.0185(15) 0.0196(12) 0.0185(14) 0.0038(11) 0.0038(12) 0.0059(11)
C26 0.0166(15) 0.0219(13) 0.0182(14) 0.0051(11) 0.0007(12) 0.0030(11)
C27 0.0198(18) 0.0327(17) 0.068(3) 0.0043(17) -0.0078(18) 0.0110(14)
C28 0.0223(17) 0.0208(13) 0.0241(15) 0.0060(11) 0.0042(13) 0.0040(12)
C29 0.0255(18) 0.0247(14) 0.0253(16) 0.0033(12) 0.0064(13) 0.0016(12)
C30 0.037(2) 0.0325(16) 0.0352(19) 0.0074(14) 0.0064(16) 0.0137(15)
C31 0.057(3) 0.0258(16) 0.049(2) -0.0009(15) 0.016(2) 0.0092(16)
C32 0.057(3) 0.0328(17) 0.0288(19) -0.0022(15) 0.0047(18) -0.0054(17)
C33 0.042(2) 0.0367(18) 0.0269(18) 0.0042(14) -0.0063(16) -0.0041(16)
C34 0.036(2) 0.0293(16) 0.0337(19) 0.0065(14) 0.0067(16) 0.0046(14)

loop_
_atom_type_symbol
_atom_type_description
_atom_type_scat_dispersion_real
_atom_type_scat_dispersion_imag
_atom_type_scat_source
C C 0.0033 0.0016 'International Tables Vol C Tables 4.2.6.8 and 6.1.1.4'
H H 0.0000 0.0000 'International Tables Vol C Tables 4.2.6.8 and 6.1.1.4'
Cl Cl 0.1484 0.1585 'International Tables Vol C Tables 4.2.6.8 and 6.1.1.4'
F F 0.0171 0.0103 'International Tables Vol C Tables 4.2.6.8 and 6.1.1.4'
N N 0.0061 0.0033 'International Tables Vol C Tables 4.2.6.8 and 6.1.1.4'
O O 0.0106 0.0060 'International Tables Vol C Tables 4.2.6.8 and 6.1.1.4'

loop_
_geom_angle_atom_site_label_1
_geom_angle_atom_site_label_2
_geom_angle_atom_site_label_3
_geom_angle
_geom_angle_site_symmetry_1
_geom_angle_site_symmetry_3
_geom_angle_publ_flag
C26 O5 C27 114.5(2) . . ?
C9 O2 C10 115.2(3) . . ?
C28 N2 C24 120.4(2) . . ?
C28 N2 H2N 120(2) . . ?
C24 N2 H2N 118(2) . . ?
C11 N1 C7 120.2(3) . . ?
C11 N1 H1N 116(3) . . ?
C7 N1 H1N 124(3) . . ?
C2 C1 C6 115.9(3) . . ?
C2 C1 C8 120.2(3) . . ?
C6 C1 C8 123.7(3) . . ?
F1 C2 C3 119.0(3) . . ?
F1 C2 C1 117.5(3) . . ?
C3 C2 C1 123.5(3) . . ?
C2 C3 C4 119.6(3) . . ?
C2 C3 H3 120.2 . . ?
C4 C3 H3 120.2 . . ?
C3 C4 C5 119.0(3) . . ?
C3 C4 H4 120.5 . . ?
C5 C4 H4 120.5 . . ?
C6 C5 C4 120.2(3) . . ?
C6 C5 H5 119.9 . . ?
C4 C5 H5 119.9 . . ?
C5 C6 C1 121.7(3) . . ?
C5 C6 H6 119.2 . . ?
C1 C6 H6 119.2 . . ?
N1 C7 C9 112.1(2) . . ?
N1 C7 C8 113.1(2) . . ?
C9 C7 C8 115.6(2) . . ?
N1 C7 C24 112.0(2) . . ?
C9 C7 C24 114.6(2) . . ?
C8 C7 C24 87.4(2) . . ?
C1 C8 C25 119.0(2) . . ?
C1 C8 C7 118.5(2) . . ?
C25 C8 C7 89.0(2) . . ?
C1 C8 H8 109.6 . . ?
C25 C8 H8 109.6 . . ?
C7 C8 H8 109.6 . . ?
O1 C9 O2 125.4(3) . . ?
O1 C9 C7 123.1(3) . . ?
O2 C9 C7 111.5(2) . . ?
O2 C10 H10A 109.5 . . ?
O2 C10 H10B 109.5 . . ?
H10A C10 H10B 109.5 . . ?
O2 C10 H10C 109.5 . . ?
H10A C10 H10C 109.5 . . ?
H10B C10 H10C 109.5 . . ?
O3 C11 N1 122.4(3) . . ?
O3 C11 C12 122.0(3) . . ?
N1 C11 C12 115.6(3) . . ?
C13 C12 C17 119.5(3) . . ?
C13 C12 C11 123.5(3) . . ?
C17 C12 C11 116.9(3) . . ?
C14 C13 C12 119.5(4) . . ?
C14 C13 H13 120.2 . . ?
C12 C13 H13 120.2 . . ?
C15 C14 C13 120.3(4) . . ?
C15 C14 H14 119.8 . . ?
C13 C14 H14 119.8 . . ?
C16 C15 C14 120.2(3) . . ?
C16 C15 H15 119.9 . . ?
C14 C15 H15 119.9 . . ?
C17 C16 C15 119.8(4) . . ?
C17 C16 H16 120.1 . . ?
C15 C16 H16 120.1 . . ?
C16 C17 C12 120.5(3) . . ?
C16 C17 H17 119.7 . . ?
C12 C17 H17 119.7 . . ?
C19 C18 C23 116.3(3) . . ?
C19 C18 C25 119.9(3) . . ?
C23 C18 C25 123.8(3) . . ?
F2 C19 C20 118.6(3) . . ?
F2 C19 C18 116.9(3) . . ?
C20 C19 C18 124.5(3) . . ?
C19 C20 C21 118.5(3) . . ?
C19 C20 H20 120.8 . . ?
C21 C20 H20 120.8 . . ?
C22 C21 C20 119.6(3) . . ?
C22 C21 H21 120.2 . . ?
C20 C21 H21 120.2 . . ?
C21 C22 C23 120.4(3) . . ?
C21 C22 H22 119.8 . . ?
C23 C22 H22 119.8 . . ?
C18 C23 C22 120.7(3) . . ?
C18 C23 H23 119.6 . . ?
C22 C23 H23 119.6 . . ?
N2 C24 C26 113.0(3) . . ?
N2 C24 C25 110.1(2) . . ?
C26 C24 C25 113.8(2) . . ?
N2 C24 C7 111.5(2) . . ?
C26 C24 C7 119.2(2) . . ?
C25 C24 C7 86.3(2) . . ?
C18 C25 C8 121.1(2) . . ?
C18 C25 C24 118.6(2) . . ?
C8 C25 C24 89.7(2) . . ?
C18 C25 H25 108.6 . . ?
C8 C25 H25 108.6 . . ?
C24 C25 H25 108.6 . . ?
O4 C26 O5 124.2(3) . . ?
O4 C26 C24 123.7(3) . . ?
O5 C26 C24 111.9(2) . . ?
O5 C27 H27A 109.5 . . ?
O5 C27 H27B 109.5 . . ?
H27A C27 H27B 109.5 . . ?
O5 C27 H27C 109.5 . . ?
H27A C27 H27C 109.5 . . ?
H27B C27 H27C 109.5 . . ?
O6 C28 N2 120.8(3) . . ?
O6 C28 C29 122.9(3) . . ?
N2 C28 C29 116.3(3) . . ?
C30 C29 C34 119.7(3) . . ?
C30 C29 C28 123.0(3) . . ?
C34 C29 C28 117.3(3) . . ?
C31 C30 C29 120.6(4) . . ?
C31 C30 H30 119.7 . . ?
C29 C30 H30 119.7 . . ?
C30 C31 C32 119.4(4) . . ?
C30 C31 H31 120.3 . . ?
C32 C31 H31 120.3 . . ?
C33 C32 C31 120.2(3) . . ?
C33 C32 H32 119.9 . . ?
C31 C32 H32 119.9 . . ?
C34 C33 C32 120.6(4) . . ?
C34 C33 H33 119.7 . . ?
C32 C33 H33 119.7 . . ?
C33 C34 C29 119.4(3) . . ?
C33 C34 H34 120.3 . . ?
C29 C34 H34 120.3 . . ?

loop_
_geom_bond_atom_site_label_1
_geom_bond_atom_site_label_2
_geom_bond_distance
_geom_bond_site_symmetry_2
_geom_bond_publ_flag
F1 C2 1.345(4) . ?
F2 C19 1.362(4) . ?
O4 C26 1.211(3) . ?
O5 C26 1.315(4) . ?
O5 C27 1.460(4) . ?
O6 C28 1.223(4) . ?
O1 C9 1.209(4) . ?
O2 C9 1.328(4) . ?
O2 C10 1.436(4) . ?
O3 C11 1.230(4) . ?
N2 C28 1.358(4) . ?
N2 C24 1.439(3) . ?
N2 H2N 0.898(18) . ?
N1 C11 1.348(4) . ?
N1 C7 1.445(3) . ?
N1 H1N 0.85(4) . ?
C1 C2 1.379(4) . ?
C1 C6 1.393(4) . ?
C1 C8 1.503(4) . ?
C2 C3 1.373(5) . ?
C3 C4 1.374(5) . ?
C3 H3 0.9500 . ?
C4 C5 1.386(5) . ?
C4 H4 0.9500 . ?
C5 C6 1.384(5) . ?
C5 H5 0.9500 . ?
C6 H6 0.9500 . ?
C7 C9 1.523(4) . ?
C7 C8 1.575(4) . ?
C7 C24 1.611(4) . ?
C8 C25 1.539(4) . ?
C8 H8 1.0000 . ?
C10 H10A 0.9800 . ?
C10 H10B 0.9800 . ?
C10 H10C 0.9800 . ?
C11 C12 1.494(4) . ?
C12 C13 1.390(5) . ?
C12 C17 1.395(5) . ?
C13 C14 1.387(4) . ?
C13 H13 0.9500 . ?
C14 C15 1.385(6) . ?
C14 H14 0.9500 . ?
C15 C16 1.378(6) . ?
C15 H15 0.9500 . ?
C16 C17 1.377(5) . ?
C16 H16 0.9500 . ?
C17 H17 0.9500 . ?
C18 C19 1.376(4) . ?
C18 C23 1.394(4) . ?
C18 C25 1.502(4) . ?
C19 C20 1.366(4) . ?
C20 C21 1.384(5) . ?
C20 H20 0.9500 . ?
C21 C22 1.380(5) . ?
C21 H21 0.9500 . ?
C22 C23 1.396(4) . ?
C22 H22 0.9500 . ?
C23 H23 0.9500 . ?
C24 C26 1.529(4) . ?
C24 C25 1.581(4) . ?
C25 H25 1.0000 . ?
C27 H27A 0.9800 . ?
C27 H27B 0.9800 . ?
C27 H27C 0.9800 . ?
C28 C29 1.490(4) . ?
C29 C30 1.386(5) . ?
C29 C34 1.409(5) . ?
C30 C31 1.370(5) . ?
C30 H30 0.9500 . ?
C31 C32 1.397(6) . ?
C31 H31 0.9500 . ?
C32 C33 1.381(6) . ?
C32 H32 0.9500 . ?
C33 C34 1.365(5) . ?
C33 H33 0.9500 . ?
C34 H34 0.9500 . ?

loop_
_geom_torsion_atom_site_label_1
_geom_torsion_atom_site_label_2
_geom_torsion_atom_site_label_3
_geom_torsion_atom_site_label_4
_geom_torsion
_geom_torsion_site_symmetry_1
_geom_torsion_site_symmetry_2
_geom_torsion_site_symmetry_3
_geom_torsion_site_symmetry_4
_geom_torsion_publ_flag
C6 C1 C2 F1 178.4(3) . . . . ?
C8 C1 C2 F1 -5.0(4) . . . . ?
C6 C1 C2 C3 -2.7(5) . . . . ?
C8 C1 C2 C3 173.9(3) . . . . ?
F1 C2 C3 C4 179.9(3) . . . . ?
C1 C2 C3 C4 1.0(6) . . . . ?
C2 C3 C4 C5 0.8(6) . . . . ?
C3 C4 C5 C6 -0.7(6) . . . . ?
C4 C5 C6 C1 -1.0(6) . . . . ?
C2 C1 C6 C5 2.6(5) . . . . ?
C8 C1 C6 C5 -173.8(3) . . . . ?
C11 N1 C7 C9 -54.2(4) . . . . ?
C11 N1 C7 C8 78.5(3) . . . . ?
C11 N1 C7 C24 175.3(3) . . . . ?
C2 C1 C8 C25 157.2(3) . . . . ?
C6 C1 C8 C25 -26.5(4) . . . . ?
C2 C1 C8 C7 -96.7(3) . . . . ?
C6 C1 C8 C7 79.6(4) . . . . ?
N1 C7 C8 C1 -30.7(4) . . . . ?
C9 C7 C8 C1 100.3(3) . . . . ?
C24 C7 C8 C1 -143.5(3) . . . . ?
N1 C7 C8 C25 92.1(3) . . . . ?
C9 C7 C8 C25 -136.8(2) . . . . ?
C24 C7 C8 C25 -20.70(19) . . . . ?
C10 O2 C9 O1 1.0(5) . . . . ?
C10 O2 C9 C7 -175.7(3) . . . . ?
N1 C7 C9 O1 153.6(3) . . . . ?
C8 C7 C9 O1 22.1(4) . . . . ?
C24 C7 C9 O1 -77.4(4) . . . . ?
N1 C7 C9 O2 -29.6(4) . . . . ?
C8 C7 C9 O2 -161.2(3) . . . . ?
C24 C7 C9 O2 99.4(3) . . . . ?
C7 N1 C11 O3 1.3(5) . . . . ?
C7 N1 C11 C12 -178.0(3) . . . . ?
O3 C11 C12 C13 149.4(3) . . . . ?
N1 C11 C12 C13 -31.3(4) . . . . ?
O3 C11 C12 C17 -30.6(4) . . . . ?
N1 C11 C12 C17 148.7(3) . . . . ?
C17 C12 C13 C14 0.0(5) . . . . ?
C11 C12 C13 C14 180.0(3) . . . . ?
C12 C13 C14 C15 0.0(6) . . . . ?
C13 C14 C15 C16 0.2(6) . . . . ?
C14 C15 C16 C17 -0.4(6) . . . . ?
C15 C16 C17 C12 0.3(5) . . . . ?
C13 C12 C17 C16 -0.2(5) . . . . ?
C11 C12 C17 C16 179.9(3) . . . . ?
C23 C18 C19 F2 177.3(3) . . . . ?
C25 C18 C19 F2 0.3(4) . . . . ?
C23 C18 C19 C20 -0.9(5) . . . . ?
C25 C18 C19 C20 -177.9(3) . . . . ?
F2 C19 C20 C21 -177.5(3) . . . . ?
C18 C19 C20 C21 0.7(5) . . . . ?
C19 C20 C21 C22 -0.2(5) . . . . ?
C20 C21 C22 C23 0.0(6) . . . . ?
C19 C18 C23 C22 0.7(5) . . . . ?
C25 C18 C23 C22 177.5(3) . . . . ?
C21 C22 C23 C18 -0.3(6) . . . . ?
C28 N2 C24 C26 54.3(4) . . . . ?
C28 N2 C24 C25 -177.3(3) . . . . ?
C28 N2 C24 C7 -83.2(3) . . . . ?
N1 C7 C24 N2 156.1(2) . . . . ?
C9 C7 C24 N2 27.1(3) . . . . ?
C8 C7 C24 N2 -89.9(3) . . . . ?
N1 C7 C24 C26 21.6(4) . . . . ?
C9 C7 C24 C26 -107.5(3) . . . . ?
C8 C7 C24 C26 135.5(3) . . . . ?
N1 C7 C24 C25 -93.7(3) . . . . ?
C9 C7 C24 C25 137.2(2) . . . . ?
C8 C7 C24 C25 20.17(19) . . . . ?
C19 C18 C25 C8 175.8(3) . . . . ?
C23 C18 C25 C8 -1.0(4) . . . . ?
C19 C18 C25 C24 -75.4(4) . . . . ?
C23 C18 C25 C24 107.8(3) . . . . ?
C1 C8 C25 C18 -92.8(3) . . . . ?
C7 C8 C25 C18 144.8(3) . . . . ?
C1 C8 C25 C24 143.5(2) . . . . ?
C7 C8 C25 C24 21.08(19) . . . . ?
N2 C24 C25 C18 -34.9(4) . . . . ?
C26 C24 C25 C18 93.1(3) . . . . ?
C7 C24 C25 C18 -146.5(2) . . . . ?
N2 C24 C25 C8 91.0(3) . . . . ?
C26 C24 C25 C8 -141.0(2) . . . . ?
C7 C24 C25 C8 -20.64(19) . . . . ?
C27 O5 C26 O4 0.1(5) . . . . ?
C27 O5 C26 C24 175.1(3) . . . . ?
N2 C24 C26 O4 -160.4(3) . . . . ?
C25 C24 C26 O4 73.1(4) . . . . ?
C7 C24 C26 O4 -26.4(4) . . . . ?
N2 C24 C26 O5 24.6(4) . . . . ?
C25 C24 C26 O5 -101.8(3) . . . . ?
C7 C24 C26 O5 158.6(3) . . . . ?
C24 N2 C28 O6 3.0(5) . . . . ?
C24 N2 C28 C29 -177.5(3) . . . . ?
O6 C28 C29 C30 134.2(4) . . . . ?
N2 C28 C29 C30 -45.3(4) . . . . ?
O6 C28 C29 C34 -43.5(5) . . . . ?
N2 C28 C29 C34 137.0(3) . . . . ?
C34 C29 C30 C31 1.8(5) . . . . ?
C28 C29 C30 C31 -175.8(3) . . . . ?
C29 C30 C31 C32 -1.6(6) . . . . ?
C30 C31 C32 C33 -0.2(6) . . . . ?
C31 C32 C33 C34 1.8(6) . . . . ?
C32 C33 C34 C29 -1.5(6) . . . . ?
C30 C29 C34 C33 -0.2(5) . . . . ?
C28 C29 C34 C33 177.5(3) . . . . ?
